data_2226476
loop_
_publ_author_name
'Souissi, Sofiane'
'Smirani Sta, Wajda'
'S. Al-Deyab, Salem'
'Rzaigui, Mohamed'

_publ_section_title
;
 (4-Chlorophenyl)methanaminium chloride hemihydrate
;
_journal_coeditor_code HB5481
_journal_issue 7
_journal_name_full 'Acta Crystallographica Section E'
_journal_page_first o1627
_journal_paper_doi 10.1107/S1600536810021100
_journal_volume 66
_journal_year 2010
_chemical_formula_iupac 'C7 H9 Cl N +, Cl - , 0.5H2 O'
_chemical_formula_moiety 'C7 H9 Cl N +, Cl - , 0.5H2 O'
_chemical_formula_sum 'C7 H10 Cl2 N O0.5'
_chemical_formula_weight 187.06
_chemical_name_systematic
;
(4-Chlorophenyl)methanaminium chloride hemihydrate
;
_space_group_IT_number 15
_symmetry_cell_setting monoclinic
_symmetry_space_group_name_Hall '-C 2yc'
_symmetry_space_group_name_H-M 'C 1 2/c 1'
_atom_sites_solution_hydrogens geom
_atom_sites_solution_primary direct
_atom_sites_solution_secondary difmap
_audit_creation_method SHELXL-97
_cell_angle_alpha 90.00
_cell_angle_beta 99.97(3)
_cell_angle_gamma 90.00
_cell_formula_units_Z 8
_cell_length_a 30.462(2)
_cell_length_b 4.890(3)
_cell_length_c 11.738(2)
_cell_measurement_reflns_used 25
_cell_measurement_temperature 293
_cell_measurement_theta_max 11
_cell_measurement_theta_min 9
_cell_volume 1722.1(11)
_computing_cell_refinement 'CAD-4 EXPRESS (Enraf--Nonius, 1994)'
_computing_data_collection 'CAD-4 EXPRESS (Enraf--Nonius, 1994)'
_computing_data_reduction 'XCAD4 (Harms & Wocadlo, 1995)'
_computing_molecular_graphics 'ORTEP-3 (Farrugia, 1997)'
_computing_publication_material 'WinGX (Farrugia, 1999)'
_computing_structure_refinement 'SHELXL97 (Sheldrick, 2008)'
_computing_structure_solution 'SHELXS97 (Sheldrick, 2008)'
_diffrn_ambient_temperature 293
_diffrn_measured_fraction_theta_full 0.997
_diffrn_measured_fraction_theta_max 0.997
_diffrn_measurement_device_type 'Enraf--Nonius TurboCAD-4'
_diffrn_measurement_method 'non-profiled omega scans'
_diffrn_radiation_monochromator graphite
_diffrn_radiation_source 'fine-focus sealed tube'
_diffrn_radiation_type AgK\a
_diffrn_radiation_wavelength 0.56085
_diffrn_reflns_av_R_equivalents 0.0310
_diffrn_reflns_av_sigmaI/netI 0.0585
_diffrn_reflns_limit_h_max 50
_diffrn_reflns_limit_h_min -50
_diffrn_reflns_limit_k_max 8
_diffrn_reflns_limit_k_min 0
_diffrn_reflns_limit_l_max 19
_diffrn_reflns_limit_l_min -5
_diffrn_reflns_number 5908
_diffrn_reflns_theta_full 27.96
_diffrn_reflns_theta_max 27.96
_diffrn_reflns_theta_min 2.32
_diffrn_standards_decay_% 5
_diffrn_standards_interval_time 120
_diffrn_standards_number 2
_exptl_absorpt_coefficient_mu 0.354
_exptl_absorpt_correction_type none
_exptl_crystal_colour colourless
_exptl_crystal_density_diffrn 1.443
_exptl_crystal_density_method 'not measured'
_exptl_crystal_description block
_exptl_crystal_F_000 776
_exptl_crystal_size_max 0.30
_exptl_crystal_size_mid 0.25
_exptl_crystal_size_min 0.20
_refine_diff_density_max 0.335
_refine_diff_density_min -0.319
_refine_ls_extinction_coef 0.0080(12)
_refine_ls_extinction_expression Fc^*^=kFc[1+0.001xFc^2^\l^3^/sin(2\q)]^-1/4^
_refine_ls_extinction_method 'SHELXL97 (Sheldrick, 2008)'
_refine_ls_goodness_of_fit_ref 1.001
_refine_ls_hydrogen_treatment mixed
_refine_ls_matrix_type full
_refine_ls_number_parameters 101
_refine_ls_number_reflns 4207
_refine_ls_number_restraints 0
_refine_ls_restrained_S_all 1.001
_refine_ls_R_factor_all 0.1173
_refine_ls_R_factor_gt 0.0476
_refine_ls_shift/su_max 0.001
_refine_ls_shift/su_mean 0.000
_refine_ls_structure_factor_coef Fsqd
_refine_ls_weighting_details 'calc w=1/[\s^2^(Fo^2^)+(0.0585P)^2^+0.2911P] where P=(Fo^2^+2Fc^2^)/3'
_refine_ls_weighting_scheme calc
_refine_ls_wR_factor_gt 0.1088
_refine_ls_wR_factor_ref 0.1297
_reflns_number_gt 2217
_reflns_number_total 4207
_reflns_threshold_expression I>2sigma(I)
_cod_data_source_file hb5481.cif
_cod_data_source_block I
_cod_original_sg_symbol_H-M 'C 2/c'
_cod_database_code 2226476
_cod_database_fobs_code 2226476

loop_
_symmetry_equiv_pos_as_xyz
'x, y, z'
'-x, y, -z+1/2'
'x+1/2, y+1/2, z'
'-x+1/2, y+1/2, -z+1/2'
'-x, -y, -z'
'x, -y, z-1/2'
'-x+1/2, -y+1/2, -z'
'x+1/2, -y+1/2, z-1/2'

loop_
_atom_site_type_symbol
_atom_site_label
_atom_site_fract_x
_atom_site_fract_y
_atom_site_fract_z
_atom_site_U_iso_or_equiv
_atom_site_adp_type
_atom_site_calc_flag
_atom_site_refinement_flags
_atom_site_occupancy
_atom_site_disorder_assembly
_atom_site_disorder_group
Cl Cl1 0.049348(13) 0.63727(9) 0.11132(4) 0.04257(13) Uani d . 1 . .
O O 0.0000 0.2285(4) 0.2500 0.0494(5) Uani d S 1 . .
H H1 0.0151(8) 0.323(5) 0.210(2) 0.089(9) Uiso d . 1 . .
C C1 0.12851(4) 0.0280(3) 0.40289(14) 0.0313(3) Uani d . 1 . .
C C2 0.12629(5) 0.1317(3) 0.29253(14) 0.0364(3) Uani d . 1 . .
H H2 0.1048 0.0661 0.2328 0.044 Uiso calc R 1 . .
C C3 0.15582(5) 0.3328(3) 0.26977(14) 0.0371(3) Uani d . 1 . .
H H3 0.1538 0.4046 0.1957 0.045 Uiso calc R 1 . .
C C4 0.18814(4) 0.4244(3) 0.35851(14) 0.0329(3) Uani d . 1 . .
C C5 0.19059(5) 0.3278(4) 0.46938(15) 0.0386(4) Uani d . 1 . .
H H5 0.2121 0.3947 0.5289 0.046 Uiso calc R 1 . .
C C6 0.16065(5) 0.1293(4) 0.49129(14) 0.0380(3) Uani d . 1 . .
H H6 0.1621 0.0631 0.5661 0.046 Uiso calc R 1 . .
C C7 0.09748(5) -0.1977(3) 0.42512(18) 0.0399(4) Uani d . 1 . .
H H7A 0.0966 -0.3362 0.3656 0.048 Uiso calc R 1 . .
H H7B 0.1090 -0.2824 0.4990 0.048 Uiso calc R 1 . .
Cl Cl2 0.225682(14) 0.66901(9) 0.32754(5) 0.04948(15) Uani d . 1 . .
N N 0.05166(4) -0.0999(3) 0.42641(13) 0.0404(3) Uani d . 1 . .
H H0A 0.0347 -0.2400 0.4401 0.061 Uiso calc R 1 . .
H H0B 0.0406 -0.0261 0.3582 0.061 Uiso calc R 1 . .
H H0C 0.0521 0.0251 0.4817 0.061 Uiso calc R 1 . .

loop_
_atom_site_aniso_label
_atom_site_aniso_U_11
_atom_site_aniso_U_22
_atom_site_aniso_U_33
_atom_site_aniso_U_12
_atom_site_aniso_U_13
_atom_site_aniso_U_23
Cl1 0.0390(2) 0.0365(2) 0.0527(3) 0.00140(16) 0.00925(17) 0.00195(19)
O 0.0523(11) 0.0428(10) 0.0574(12) 0.000 0.0215(9) 0.000
C1 0.0289(6) 0.0260(6) 0.0403(8) 0.0011(5) 0.0097(6) -0.0002(6)
C2 0.0372(7) 0.0376(8) 0.0333(8) -0.0070(6) 0.0033(6) -0.0044(7)
C3 0.0441(8) 0.0367(8) 0.0314(8) -0.0060(7) 0.0086(6) 0.0008(7)
C4 0.0281(6) 0.0281(6) 0.0444(9) -0.0017(5) 0.0117(6) -0.0042(6)
C5 0.0318(7) 0.0436(9) 0.0388(9) -0.0035(6) 0.0011(6) -0.0064(7)
C6 0.0388(7) 0.0407(8) 0.0342(8) 0.0015(7) 0.0057(6) 0.0049(7)
C7 0.0384(7) 0.0263(7) 0.0577(11) 0.0010(6) 0.0153(7) 0.0043(7)
Cl2 0.0432(2) 0.0391(2) 0.0709(3) -0.01276(17) 0.0229(2) -0.0055(2)
N 0.0339(6) 0.0355(7) 0.0529(9) -0.0069(5) 0.0101(6) 0.0005(6)

loop_
_atom_type_symbol
_atom_type_description
_atom_type_scat_dispersion_real
_atom_type_scat_dispersion_imag
_atom_type_scat_source
C C 0.0015 0.0009 'International Tables Vol C Tables 4.2.6.8 and 6.1.1.4'
H H 0.0000 0.0000 'International Tables Vol C Tables 4.2.6.8 and 6.1.1.4'
Cl Cl 0.0998 0.0984 'International Tables Vol C Tables 4.2.6.8 and 6.1.1.4'
N N 0.0030 0.0019 'International Tables Vol C Tables 4.2.6.8 and 6.1.1.4'
O O 0.0056 0.0036 'International Tables Vol C Tables 4.2.6.8 and 6.1.1.4'

loop_
_geom_angle_atom_site_label_1
_geom_angle_atom_site_label_2
_geom_angle_atom_site_label_3
_geom_angle_site_symmetry_1
_geom_angle_site_symmetry_3
_geom_angle
_geom_angle_publ_flag
C2 C1 C6 . . 118.89(14) ?
C2 C1 C7 . . 120.10(15) ?
C6 C1 C7 . . 120.98(15) ?
C1 C2 C3 . . 120.78(15) ?
C1 C2 H2 . . 119.6 ?
C3 C2 H2 . . 119.6 ?
C4 C3 C2 . . 119.10(15) ?
C4 C3 H3 . . 120.5 ?
C2 C3 H3 . . 120.5 ?
C5 C4 C3 . . 121.21(14) ?
C5 C4 Cl2 . . 120.36(12) ?
C3 C4 Cl2 . . 118.42(13) ?
C4 C5 C6 . . 119.14(14) ?
C4 C5 H5 . . 120.4 ?
C6 C5 H5 . . 120.4 ?
C5 C6 C1 . . 120.84(15) ?
C5 C6 H6 . . 119.6 ?
C1 C6 H6 . . 119.6 ?
N C7 C1 . . 112.77(13) ?
N C7 H7A . . 109.0 ?
C1 C7 H7A . . 109.0 ?
N C7 H7B . . 109.0 ?
C1 C7 H7B . . 109.0 ?
H7A C7 H7B . . 107.8 ?
C7 N H0A . . 109.5 ?
C7 N H0B . . 109.5 ?
H0A N H0B . . 109.5 ?
C7 N H0C . . 109.5 ?
H0A N H0C . . 109.5 ?
H0B N H0C . . 109.5 ?

loop_
_geom_bond_atom_site_label_1
_geom_bond_atom_site_label_2
_geom_bond_site_symmetry_2
_geom_bond_distance
_geom_bond_publ_flag
O H1 . 0.84(2) ?
C1 C2 . 1.382(2) ?
C1 C6 . 1.389(2) ?
C1 C7 . 1.505(2) ?
C2 C3 . 1.389(2) ?
C2 H2 . 0.9300 ?
C3 C4 . 1.379(2) ?
C3 H3 . 0.9300 ?
C4 C5 . 1.374(2) ?
C4 Cl2 . 1.7361(15) ?
C5 C6 . 1.386(2) ?
C5 H5 . 0.9300 ?
C6 H6 . 0.9300 ?
C7 N . 1.4779(19) ?
C7 H7A . 0.9700 ?
C7 H7B . 0.9700 ?
N H0A . 0.8900 ?
N H0B . 0.8900 ?
N H0C . 0.8900 ?

loop_
_geom_hbond_atom_site_label_D
_geom_hbond_atom_site_label_H
_geom_hbond_atom_site_label_A
_geom_hbond_site_symmetry_A
_geom_hbond_distance_DH
_geom_hbond_distance_HA
_geom_hbond_distance_DA
_geom_hbond_angle_DHA
_geom_hbond_publ_flag
N H0A Cl1 2_545 0.89 2.60 3.2930(19) 136 yes
N H0A Cl1 6_556 0.89 2.78 3.417(2) 130 yes
N H0B O 1_555 0.89 2.04 2.866(2) 155 yes
N H0C Cl1 6_566 0.89 2.26 3.144(2) 175 yes
O H1 Cl1 1_555 0.85(3) 2.28(3) 3.1230(18) 171(3) yes

loop_
_cod_related_entry_id
_cod_related_entry_database
_cod_related_entry_code
1 ChemSpider 30656118
